data_4085966
loop_
_publ_author_name
'Krogman, Jeremy P.'
'Foxman, Bruce M.'
'Thomas, Christine M.'

_publ_section_title
;
 Formation and Subsequent Reactivity of a N2-Stabilized Cobalt--Hydride
 Complex
;
_journal_issue 13
_journal_name_full Organometallics
_journal_page_first 3159
_journal_paper_doi 10.1021/acs.organomet.5b00182
_journal_volume 34
_journal_year 2015
_chemical_formula_moiety 'C76 H101 Co1 N5 O1 P3 Si1 Zr1'
_chemical_formula_sum 'C76 H101 Co N5 O P3 Si Zr'
_chemical_formula_weight 1371.83
_space_group_IT_number 2
_symmetry_cell_setting triclinic
_symmetry_space_group_name_Hall '-P 1'
_symmetry_space_group_name_H-M 'P -1'
_atom_sites_solution_hydrogens difmap
_atom_sites_solution_primary direct
_audit_creation_date 2014-02-18
_audit_creation_method CRYSTALS_ver_14.52
_cell_angle_alpha 67.337(6)
_cell_angle_beta 77.173(6)
_cell_angle_gamma 79.696(6)
_cell_formula_units_Z 2
_cell_length_a 15.4086(12)
_cell_length_b 15.4255(13)
_cell_length_c 17.9455(15)
_cell_measurement_reflns_used 3757
_cell_measurement_temperature 135
_cell_measurement_theta_max 21
_cell_measurement_theta_min 3
_cell_volume 3817.1(6)
_computing_cell_refinement 'Apex2 (Bruker AXS, 2006)'
_computing_data_collection 'Apex2 (Bruker AXS, 2006)'
_computing_data_reduction 'Apex2 (Bruker AXS, 2006)'
_computing_molecular_graphics 'CAMERON (Watkin et al., 1996)'
_computing_publication_material 'CRYSTALS (Betteridge et al., 2003)'
_computing_structure_refinement 'CRYSTALS (Betteridge et al., 2003)'
_computing_structure_solution 'SIR92 (Altomare et al., 1994)'
_diffrn_ambient_temperature 135
_diffrn_measured_fraction_theta_full 0.997
_diffrn_measured_fraction_theta_max 0.995
_diffrn_measurement_device Area
_diffrn_measurement_device_type 'Bruker Kappa Apex2'
_diffrn_measurement_method '\f & \w scans'
_diffrn_radiation_monochromator graphite
_diffrn_radiation_type 'Mo K\a'
_diffrn_radiation_wavelength 0.71073
_diffrn_reflns_av_R_equivalents 0.108
_diffrn_reflns_limit_h_max 19
_diffrn_reflns_limit_h_min -18
_diffrn_reflns_limit_k_max 19
_diffrn_reflns_limit_k_min -17
_diffrn_reflns_limit_l_max 22
_diffrn_reflns_limit_l_min 0
_diffrn_reflns_number 14887
_diffrn_reflns_theta_full 25.480
_diffrn_reflns_theta_max 26.000
_diffrn_reflns_theta_min 1.247
_diffrn_standards_number 0
_exptl_absorpt_coefficient_mu 0.476
_exptl_absorpt_correction_T_max 0.97
_exptl_absorpt_correction_T_min 0.95
_exptl_absorpt_correction_type numerical
_exptl_absorpt_process_details
; 
 Analytical Absorption (De Meulenaer & Tompa, 1965) 
;
_exptl_crystal_colour yellow
_exptl_crystal_density_diffrn 1.193
_exptl_crystal_density_method 'not measured'
_exptl_crystal_description prism
_exptl_crystal_F_000 1452
_exptl_crystal_size_max 0.300
_exptl_crystal_size_mid 0.117
_exptl_crystal_size_min 0.070
_platon_squeeze_details
;
During the structure solution, electron density difference 
maps revealed that there were considerable disordered 
solvent molecules, which could not be successfully modeled.  
From history, the remaining solvate was likely pentane in 
a volume of 473 \%A3 per unit cell (12.4%).  It appeared 
that the cavity areas contained about two pentane 
molecules, located near a center of symmetry at 
(0, 0.500, 0.500). Modeling with or without restraints 
was unsuccessful, as was step by step acquisition of 
peaks using successive electron density difference maps.  
Thus, the structure factors were modified using the 
PLATON SQUEEZE6,7 technique, in order to produce 
a ?solvate-free? structure factor set.  PLATON reported 
a total electron density of 107 e- per unit cell in large 
voids, likely representing about two-to-three pentane molecules, 
consistent with our earlier observations.  Use of 
the SQUEEZE technique resulted in a decrease of 
ca. 2.0 % in R.
;
_refine_diff_density_max 1.25
_refine_diff_density_min -1.42
_refine_ls_extinction_method None
_refine_ls_goodness_of_fit_ref 1.0036
_refine_ls_hydrogen_treatment mixed
_refine_ls_matrix_type full
_refine_ls_number_parameters 797
_refine_ls_number_reflns 14887
_refine_ls_number_restraints 0
_refine_ls_R_factor_all 0.1060
_refine_ls_R_factor_gt 0.0524
_refine_ls_shift/su_max 0.0005959
_refine_ls_shift/su_mean 0.0000175
_refine_ls_structure_factor_coef Fsqd
_refine_ls_weighting_details
;
 Method= Modified Sheldrick 
 w=1/[\s^2^(F^2^) + ( 0.04P)^2^ + 1.19P] 
 ,where P=(max(Fo^2^,0) + 2Fc^2^)/3 
;
_refine_ls_weighting_scheme calc
_refine_ls_wR_factor_all 0.1095
_refine_ls_wR_factor_gt 0.0932
_refine_ls_wR_factor_ref 0.1095
_reflns_limit_h_max 19
_reflns_limit_h_min -18
_reflns_limit_k_max 19
_reflns_limit_k_min -17
_reflns_limit_l_max 22
_reflns_limit_l_min 0
_reflns_number_gt 9196
_reflns_number_total 14887
_reflns_threshold_expression I>2.0\s(I)
_oxford_diffrn_Wilson_B_factor 1.38
_oxford_diffrn_Wilson_scale 105.42
_oxford_refine_ls_r_factor_ref 0.1060
_oxford_refine_ls_scale 0.104085(18)
_oxford_reflns_number_all 14887
_oxford_reflns_threshold_expression_ref I>-10.0\s(I)
_oxford_structure_analysis_title 'JK_508_0m in P-1'
_cod_data_source_file om5b00182_si_002.cif
_cod_data_source_block 7
_cod_depositor_comments 'Adding full bibliography for 4085963--4085969.cif.'
_cod_original_cell_volume 3817.1(3)
_cod_original_sg_symbol_H-M 'P -1 '
_cod_original_formula_sum 'C76 H101 Co1 N5 O1 P3 Si1 Zr1'
_cod_database_code 4085966

loop_
_symmetry_equiv_pos_as_xyz
x,y,z
-x,-y,-z

loop_
_atom_site_label
_atom_site_type_symbol
_atom_site_fract_x
_atom_site_fract_y
_atom_site_fract_z
_atom_site_U_iso_or_equiv
_atom_site_occupancy
_atom_site_adp_type
_atom_site_refinement_flags_posn
Zr1 Zr 0.19938(2) 0.16753(2) 0.18689(2) 0.0155 1.0000 Uani .
Co1 Co 0.28628(3) 0.23793(3) 0.27163(3) 0.0184 1.0000 Uani .
Si1 Si 0.08540(7) 0.07335(7) 0.08252(7) 0.0195 1.0000 Uani .
P1 P 0.32713(6) 0.31069(7) 0.13027(6) 0.0173 1.0000 Uani .
P2 P 0.32416(6) 0.07802(7) 0.30424(6) 0.0195 1.0000 Uani .
P3 P 0.13290(6) 0.26518(7) 0.30362(6) 0.0189 1.0000 Uani .
O1 O 0.13713(15) 0.11671(16) 0.12976(14) 0.0187 1.0000 Uani .
N1 N 0.25743(18) 0.2816(2) 0.08564(18) 0.0162 1.0000 Uani .
N2 N 0.28628(19) 0.0435(2) 0.23970(18) 0.0194 1.0000 Uani .
N3 N 0.08491(19) 0.2060(2) 0.26400(18) 0.0187 1.0000 Uani .
N4 N 0.3576(2) 0.2953(2) 0.3113(2) 0.0278 1.0000 Uani .
N5 N 0.3605(2) 0.2816(2) 0.38963(19) 0.0242 1.0000 Uani .
C1 C 0.2485(2) 0.3121(2) 0.0002(2) 0.0168 1.0000 Uani .
C2 C 0.2867(2) 0.2526(2) -0.0448(2) 0.0174 1.0000 Uani .
C3 C 0.2724(2) 0.2792(3) -0.1248(2) 0.0221 1.0000 Uani .
C4 C 0.2223(2) 0.3630(3) -0.1638(2) 0.0251 1.0000 Uani .
C5 C 0.1864(2) 0.4198(3) -0.1191(2) 0.0234 1.0000 Uani .
C6 C 0.1969(2) 0.3959(3) -0.0385(2) 0.0199 1.0000 Uani .
C7 C 0.3403(2) 0.1597(3) -0.0079(2) 0.0252 1.0000 Uani .
C8 C 0.2085(3) 0.3890(3) -0.2506(2) 0.0391 1.0000 Uani .
C9 C 0.1481(2) 0.4636(3) 0.0039(2) 0.0246 1.0000 Uani .
C10 C 0.3215(2) 0.4429(2) 0.0934(2) 0.0209 1.0000 Uani .
C11 C 0.3684(3) 0.4802(3) 0.1399(2) 0.0304 1.0000 Uani .
C12 C 0.3522(3) 0.4940(3) 0.0010(2) 0.0259 1.0000 Uani .
C13 C 0.4432(2) 0.2677(3) 0.0926(2) 0.0201 1.0000 Uani .
C14 C 0.5124(3) 0.2706(3) 0.1404(2) 0.0300 1.0000 Uani .
C15 C 0.4802(2) 0.3060(3) 0.0009(2) 0.0266 1.0000 Uani .
C16 C 0.2950(2) -0.0484(2) 0.2331(2) 0.0192 1.0000 Uani .
C17 C 0.2242(2) -0.1057(3) 0.2707(2) 0.0219 1.0000 Uani .
C18 C 0.2311(3) -0.1913(3) 0.2601(3) 0.0310 1.0000 Uani .
C19 C 0.3045(3) -0.2232(3) 0.2138(3) 0.0329 1.0000 Uani .
C20 C 0.3736(3) -0.1667(3) 0.1774(3) 0.0303 1.0000 Uani .
C21 C 0.3700(3) -0.0786(3) 0.1843(2) 0.0244 1.0000 Uani .
C22 C 0.1401(2) -0.0758(3) 0.3199(2) 0.0268 1.0000 Uani .
C23 C 0.3046(3) -0.3131(3) 0.1981(3) 0.0503 1.0000 Uani .
C24 C 0.4461(2) -0.0206(3) 0.1353(2) 0.0295 1.0000 Uani .
C25 C 0.4473(2) 0.0442(3) 0.2992(3) 0.0257 1.0000 Uani .
C26 C 0.4806(3) -0.0602(3) 0.3195(3) 0.0377 1.0000 Uani .
C27 C 0.4874(3) 0.0831(3) 0.3489(3) 0.0386 1.0000 Uani .
C28 C 0.2712(3) 0.0132(3) 0.4111(2) 0.0239 1.0000 Uani .
C29 C 0.2869(3) 0.0556(3) 0.4716(2) 0.0370 1.0000 Uani .
C30 C 0.2906(3) -0.0951(3) 0.4455(2) 0.0330 1.0000 Uani .
C31 C -0.0086(2) 0.1998(3) 0.2669(2) 0.0184 1.0000 Uani .
C32 C -0.0509(3) 0.2580(3) 0.1999(2) 0.0236 1.0000 Uani .
C33 C -0.1386(3) 0.2485(3) 0.2000(3) 0.0287 1.0000 Uani .
C34 C -0.1875(3) 0.1821(3) 0.2642(3) 0.0313 1.0000 Uani .
C35 C -0.1453(3) 0.1254(3) 0.3293(3) 0.0277 1.0000 Uani .
C36 C -0.0564(2) 0.1308(3) 0.3323(2) 0.0230 1.0000 Uani .
C37 C -0.0031(2) 0.3305(3) 0.1272(2) 0.0271 1.0000 Uani .
C38 C -0.2806(3) 0.1669(4) 0.2610(3) 0.0521 1.0000 Uani .
C39 C -0.0166(3) 0.0588(3) 0.4032(2) 0.0295 1.0000 Uani .
C40 C 0.0923(2) 0.2266(3) 0.4165(2) 0.0231 1.0000 Uani .
C41 C 0.1421(3) 0.2671(3) 0.4587(2) 0.0355 1.0000 Uani .
C42 C -0.0089(2) 0.2443(3) 0.4455(2) 0.0305 1.0000 Uani .
C43 C 0.0943(2) 0.3930(3) 0.2600(2) 0.0235 1.0000 Uani .
C44 C 0.1476(3) 0.4547(3) 0.2791(3) 0.0357 1.0000 Uani .
C45 C -0.0058(3) 0.4239(3) 0.2756(2) 0.0317 1.0000 Uani .
C46 C 0.1711(2) 0.0323(3) 0.0069(2) 0.0211 1.0000 Uani .
C47 C 0.2391(2) -0.0381(3) 0.0353(2) 0.0245 1.0000 Uani .
C48 C 0.3058(3) -0.0687(3) -0.0183(3) 0.0308 1.0000 Uani .
C49 C 0.3050(3) -0.0288(3) -0.1011(3) 0.0316 1.0000 Uani .
C50 C 0.2385(3) 0.0404(3) -0.1310(3) 0.0301 1.0000 Uani .
C51 C 0.1718(3) 0.0703(3) -0.0776(2) 0.0253 1.0000 Uani .
C52 C 0.0250(2) -0.0286(3) 0.1591(2) 0.0227 1.0000 Uani .
C53 C -0.0428(3) -0.0132(3) 0.2202(2) 0.0267 1.0000 Uani .
C54 C -0.0894(3) -0.0859(3) 0.2795(2) 0.0309 1.0000 Uani .
C55 C -0.0680(3) -0.1770(3) 0.2795(3) 0.0322 1.0000 Uani .
C56 C -0.0017(3) -0.1947(3) 0.2194(3) 0.0325 1.0000 Uani .
C57 C 0.0444(3) -0.1215(3) 0.1598(2) 0.0259 1.0000 Uani .
C58 C 0.0027(2) 0.1681(2) 0.0268(2) 0.0203 1.0000 Uani .
C59 C 0.0317(3) 0.2524(3) -0.0314(2) 0.0249 1.0000 Uani .
C60 C -0.0265(3) 0.3240(3) -0.0727(3) 0.0303 1.0000 Uani .
C61 C -0.1167(3) 0.3145(3) -0.0564(3) 0.0304 1.0000 Uani .
C62 C -0.1484(3) 0.2312(3) 0.0005(2) 0.0277 1.0000 Uani .
C63 C -0.0888(2) 0.1591(3) 0.0414(2) 0.0240 1.0000 Uani .
C64 C 0.4149(3) 0.3248(3) 0.4069(3) 0.0283 1.0000 Uani .
C65 C 0.4133(3) 0.3095(3) 0.4932(3) 0.0282 1.0000 Uani .
C66 C 0.4747(3) 0.3466(4) 0.5163(3) 0.0477 1.0000 Uani .
C67 C 0.4742(3) 0.3322(4) 0.5969(3) 0.0538 1.0000 Uani .
C68 C 0.4114(3) 0.2818(3) 0.6580(3) 0.0433 1.0000 Uani .
C69 C 0.3495(3) 0.2445(3) 0.6372(3) 0.0356 1.0000 Uani .
C70 C 0.3499(3) 0.2574(3) 0.5566(2) 0.0290 1.0000 Uani .
C71 C 0.4761(3) 0.3911(3) 0.3418(2) 0.0285 1.0000 Uani .
C72 C 0.5521(3) 0.3587(3) 0.2989(3) 0.0501 1.0000 Uani .
C73 C 0.6079(3) 0.4211(4) 0.2368(3) 0.0564 1.0000 Uani .
C74 C 0.5878(3) 0.5155(4) 0.2171(3) 0.0492 1.0000 Uani .
C75 C 0.5131(3) 0.5496(3) 0.2584(3) 0.0467 1.0000 Uani .
C76 C 0.4570(3) 0.4883(3) 0.3195(3) 0.0407 1.0000 Uani .
H31 H 0.2963 0.2395 -0.1534 0.0264 1.0000 Uiso R
H41 H 0.393(2) 0.334(2) 0.283(2) 0.016(11) 1.0000 Uiso .
H51 H 0.1532 0.4757 -0.1435 0.0270 1.0000 Uiso R
H71 H 0.3983 0.1690 -0.0008 0.0385 1.0000 Uiso R
H72 H 0.3518 0.1232 -0.0428 0.0375 1.0000 Uiso R
H73 H 0.3116 0.1214 0.0458 0.0376 1.0000 Uiso R
H81 H 0.2643 0.3969 -0.2874 0.0590 1.0000 Uiso R
H82 H 0.1818 0.3401 -0.2545 0.0595 1.0000 Uiso R
H83 H 0.1693 0.4459 -0.2672 0.0591 1.0000 Uiso R
H91 H 0.1771 0.5202 -0.0185 0.0369 1.0000 Uiso R
H92 H 0.0878 0.4786 -0.0057 0.0360 1.0000 Uiso R
H93 H 0.1492 0.4357 0.0619 0.0367 1.0000 Uiso R
H101 H 0.2580 0.4624 0.1053 0.0251 1.0000 Uiso R
H111 H 0.4328 0.4602 0.1328 0.0451 1.0000 Uiso R
H112 H 0.3456 0.4569 0.1980 0.0449 1.0000 Uiso R
H113 H 0.3604 0.5486 0.1207 0.0444 1.0000 Uiso R
H121 H 0.4159 0.4948 -0.0131 0.0388 1.0000 Uiso R
H122 H 0.3334 0.4682 -0.0329 0.0387 1.0000 Uiso R
H123 H 0.3268 0.5594 -0.0141 0.0385 1.0000 Uiso R
H131 H 0.4371 0.2013 0.1059 0.0237 1.0000 Uiso R
H141 H 0.5676 0.2332 0.1283 0.0450 1.0000 Uiso R
H142 H 0.4899 0.2470 0.1989 0.0445 1.0000 Uiso R
H143 H 0.5258 0.3350 0.1247 0.0451 1.0000 Uiso R
H151 H 0.5298 0.2620 -0.0129 0.0387 1.0000 Uiso R
H152 H 0.4352 0.3156 -0.0338 0.0393 1.0000 Uiso R
H153 H 0.5047 0.3656 -0.0142 0.0385 1.0000 Uiso R
H181 H 0.1843 -0.2281 0.2845 0.0369 1.0000 Uiso R
H201 H 0.4243 -0.1868 0.1460 0.0359 1.0000 Uiso R
H221 H 0.0954 -0.1185 0.3317 0.0394 1.0000 Uiso R
H222 H 0.1173 -0.0131 0.2914 0.0406 1.0000 Uiso R
H223 H 0.1541 -0.0777 0.3709 0.0394 1.0000 Uiso R
H231 H 0.2911 -0.3627 0.2494 0.0760 1.0000 Uiso R
H232 H 0.2603 -0.3042 0.1661 0.0764 1.0000 Uiso R
H233 H 0.3609 -0.3285 0.1703 0.0764 1.0000 Uiso R
H241 H 0.4367 0.0410 0.1404 0.0437 1.0000 Uiso R
H242 H 0.4542 -0.0111 0.0780 0.0438 1.0000 Uiso R
H243 H 0.5016 -0.0526 0.1547 0.0443 1.0000 Uiso R
H251 H 0.4702 0.0771 0.2416 0.0312 1.0000 Uiso R
H261 H 0.5419 -0.0656 0.2942 0.0573 1.0000 Uiso R
H262 H 0.4470 -0.0904 0.2987 0.0563 1.0000 Uiso R
H263 H 0.4764 -0.0903 0.3780 0.0565 1.0000 Uiso R
H271 H 0.5520 0.0795 0.3338 0.0581 1.0000 Uiso R
H272 H 0.4659 0.1487 0.3394 0.0577 1.0000 Uiso R
H273 H 0.4731 0.0483 0.4062 0.0582 1.0000 Uiso R
H281 H 0.2060 0.0265 0.4088 0.0292 1.0000 Uiso R
H291 H 0.2957 0.1219 0.4443 0.0551 1.0000 Uiso R
H292 H 0.3390 0.0224 0.4949 0.0549 1.0000 Uiso R
H293 H 0.2348 0.0480 0.5157 0.0551 1.0000 Uiso R
H301 H 0.2939 -0.1225 0.4049 0.0489 1.0000 Uiso R
H302 H 0.3469 -0.1136 0.4663 0.0490 1.0000 Uiso R
H303 H 0.2429 -0.1225 0.4913 0.0483 1.0000 Uiso R
H331 H -0.1655 0.2870 0.1554 0.0347 1.0000 Uiso R
H351 H -0.1773 0.0800 0.3741 0.0330 1.0000 Uiso R
H371 H 0.0557 0.3050 0.1101 0.0407 1.0000 Uiso R
H372 H -0.0358 0.3516 0.0816 0.0410 1.0000 Uiso R
H373 H 0.0029 0.3841 0.1403 0.0411 1.0000 Uiso R
H381 H -0.3108 0.2244 0.2251 0.0777 1.0000 Uiso R
H382 H -0.3158 0.1492 0.3150 0.0784 1.0000 Uiso R
H383 H -0.2762 0.1168 0.2411 0.0781 1.0000 Uiso R
H391 H -0.0470 0.0654 0.4540 0.0444 1.0000 Uiso R
H392 H -0.0226 -0.0041 0.4065 0.0442 1.0000 Uiso R
H393 H 0.0452 0.0647 0.3980 0.0434 1.0000 Uiso R
H401 H 0.1082 0.1582 0.4359 0.0278 1.0000 Uiso R
H411 H 0.1199 0.3323 0.4508 0.0527 1.0000 Uiso R
H412 H 0.2056 0.2651 0.4393 0.0523 1.0000 Uiso R
H413 H 0.1335 0.2309 0.5157 0.0532 1.0000 Uiso R
H421 H -0.0235 0.3088 0.4440 0.0457 1.0000 Uiso R
H422 H -0.0446 0.2353 0.4120 0.0449 1.0000 Uiso R
H423 H -0.0242 0.2017 0.5007 0.0455 1.0000 Uiso R
H431 H 0.1112 0.4075 0.2008 0.0281 1.0000 Uiso R
H441 H 0.1421 0.5176 0.2379 0.0532 1.0000 Uiso R
H442 H 0.2096 0.4287 0.2788 0.0533 1.0000 Uiso R
H443 H 0.1226 0.4578 0.3329 0.0531 1.0000 Uiso R
H451 H -0.0191 0.4861 0.2353 0.0480 1.0000 Uiso R
H452 H -0.0428 0.3815 0.2713 0.0485 1.0000 Uiso R
H453 H -0.0223 0.4282 0.3299 0.0477 1.0000 Uiso R
H471 H 0.2397 -0.0665 0.0913 0.0292 1.0000 Uiso R
H481 H 0.3519 -0.1152 0.0026 0.0372 1.0000 Uiso R
H491 H 0.3504 -0.0485 -0.1379 0.0381 1.0000 Uiso R
H501 H 0.2376 0.0680 -0.1871 0.0357 1.0000 Uiso R
H511 H 0.1262 0.1160 -0.0987 0.0289 1.0000 Uiso R
H531 H -0.0590 0.0473 0.2206 0.0313 1.0000 Uiso R
H541 H -0.1349 -0.0736 0.3196 0.0366 1.0000 Uiso R
H551 H -0.0988 -0.2257 0.3193 0.0388 1.0000 Uiso R
H561 H 0.0144 -0.2565 0.2184 0.0382 1.0000 Uiso R
H571 H 0.0898 -0.1345 0.1204 0.0307 1.0000 Uiso R
H591 H 0.0925 0.2611 -0.0429 0.0299 1.0000 Uiso R
H601 H -0.0052 0.3798 -0.1122 0.0355 1.0000 Uiso R
H611 H -0.1580 0.3645 -0.0827 0.0359 1.0000 Uiso R
H621 H -0.2103 0.2251 0.0112 0.0330 1.0000 Uiso R
H631 H -0.1105 0.1029 0.0799 0.0286 1.0000 Uiso R
H661 H 0.5179 0.3852 0.4750 0.0561 1.0000 Uiso R
H671 H 0.5182 0.3564 0.6096 0.0639 1.0000 Uiso R
H681 H 0.4125 0.2719 0.7123 0.0519 1.0000 Uiso R
H691 H 0.3066 0.2107 0.6776 0.0432 1.0000 Uiso R
H701 H 0.3084 0.2299 0.5436 0.0346 1.0000 Uiso R
H721 H 0.5673 0.2933 0.3140 0.0592 1.0000 Uiso R
H731 H 0.6585 0.3966 0.2081 0.0671 1.0000 Uiso R
H741 H 0.6261 0.5571 0.1754 0.0591 1.0000 Uiso R
H751 H 0.5002 0.6149 0.2450 0.0560 1.0000 Uiso R
H761 H 0.4048 0.5141 0.3467 0.0483 1.0000 Uiso R

loop_
_atom_site_aniso_label
_atom_site_aniso_U_11
_atom_site_aniso_U_22
_atom_site_aniso_U_33
_atom_site_aniso_U_23
_atom_site_aniso_U_13
_atom_site_aniso_U_12
Zr1 0.01483(19) 0.0137(2) 0.0175(2) -0.00585(16) -0.00058(15) -0.00238(15)
Co1 0.0190(3) 0.0183(3) 0.0190(3) -0.0075(2) -0.0012(2) -0.0052(2)
Si1 0.0193(6) 0.0180(6) 0.0223(6) -0.0081(5) -0.0024(5) -0.0042(5)
P1 0.0170(5) 0.0161(5) 0.0198(6) -0.0080(4) 0.0001(4) -0.0048(4)
P2 0.0184(5) 0.0182(5) 0.0219(6) -0.0059(5) -0.0042(4) -0.0034(4)
P3 0.0194(5) 0.0190(6) 0.0185(6) -0.0084(5) 0.0004(4) -0.0029(4)
O1 0.0185(13) 0.0189(14) 0.0206(15) -0.0088(12) -0.0029(11) -0.0032(11)
N1 0.0158(16) 0.0151(16) 0.0167(17) -0.0064(14) 0.0002(13) -0.0015(13)
N2 0.0211(17) 0.0149(17) 0.0249(19) -0.0087(15) -0.0060(14) -0.0025(14)
N3 0.0159(16) 0.0175(17) 0.0242(19) -0.0095(15) -0.0020(14) -0.0026(13)
N4 0.031(2) 0.030(2) 0.025(2) -0.0104(18) 0.0002(17) -0.0151(18)
N5 0.0278(19) 0.0252(19) 0.022(2) -0.0085(16) -0.0030(15) -0.0085(15)
C1 0.0151(19) 0.017(2) 0.019(2) -0.0060(17) -0.0007(16) -0.0065(16)
C2 0.0141(19) 0.018(2) 0.021(2) -0.0073(17) 0.0018(16) -0.0085(16)
C3 0.019(2) 0.025(2) 0.026(2) -0.0128(19) 0.0010(18) -0.0072(18)
C4 0.023(2) 0.030(2) 0.020(2) -0.007(2) 0.0012(18) -0.0098(19)
C5 0.023(2) 0.021(2) 0.024(2) -0.0042(19) -0.0049(18) -0.0042(18)
C6 0.019(2) 0.017(2) 0.024(2) -0.0062(18) -0.0016(17) -0.0059(17)
C7 0.028(2) 0.021(2) 0.028(2) -0.0114(19) -0.0016(19) -0.0032(18)
C8 0.042(3) 0.049(3) 0.028(3) -0.017(2) -0.012(2) 0.007(2)
C9 0.026(2) 0.017(2) 0.026(2) -0.0043(18) -0.0023(18) -0.0005(17)
C10 0.023(2) 0.016(2) 0.021(2) -0.0046(17) 0.0019(17) -0.0064(17)
C11 0.041(3) 0.023(2) 0.032(3) -0.012(2) -0.002(2) -0.015(2)
C12 0.029(2) 0.018(2) 0.028(2) -0.0063(19) 0.0004(19) -0.0069(18)
C13 0.017(2) 0.017(2) 0.023(2) -0.0064(18) 0.0037(17) -0.0040(16)
C14 0.025(2) 0.035(3) 0.032(3) -0.015(2) -0.0018(19) -0.007(2)
C15 0.025(2) 0.027(2) 0.027(2) -0.013(2) 0.0073(18) -0.0071(18)
C16 0.022(2) 0.012(2) 0.025(2) -0.0073(17) -0.0096(17) 0.0021(16)
C17 0.026(2) 0.016(2) 0.022(2) -0.0040(18) -0.0062(18) -0.0014(17)
C18 0.037(3) 0.018(2) 0.039(3) -0.006(2) -0.014(2) -0.0055(19)
C19 0.043(3) 0.021(2) 0.041(3) -0.017(2) -0.018(2) 0.007(2)
C20 0.032(2) 0.024(2) 0.035(3) -0.014(2) -0.009(2) 0.008(2)
C21 0.024(2) 0.021(2) 0.027(2) -0.0072(19) -0.0121(18) 0.0070(18)
C22 0.026(2) 0.025(2) 0.030(2) -0.009(2) -0.0033(19) -0.0072(18)
C23 0.062(3) 0.031(3) 0.067(4) -0.026(3) -0.017(3) -0.002(2)
C24 0.024(2) 0.029(2) 0.030(2) -0.012(2) 0.0012(19) 0.0046(19)
C25 0.017(2) 0.026(2) 0.036(3) -0.013(2) -0.0053(18) -0.0010(18)
C26 0.031(3) 0.036(3) 0.043(3) -0.012(2) -0.011(2) 0.006(2)
C27 0.028(2) 0.045(3) 0.045(3) -0.013(2) -0.013(2) -0.007(2)
C28 0.024(2) 0.023(2) 0.023(2) -0.0056(19) -0.0036(18) -0.0056(18)
C29 0.051(3) 0.037(3) 0.022(2) -0.007(2) -0.001(2) -0.016(2)
C30 0.043(3) 0.022(2) 0.029(3) -0.001(2) -0.006(2) -0.008(2)
C31 0.016(2) 0.021(2) 0.020(2) -0.0118(18) 0.0001(16) -0.0011(16)
C32 0.026(2) 0.022(2) 0.026(2) -0.0127(19) -0.0030(18) -0.0008(18)
C33 0.024(2) 0.030(2) 0.034(3) -0.016(2) -0.008(2) 0.0039(19)
C34 0.018(2) 0.036(3) 0.047(3) -0.026(2) 0.000(2) -0.002(2)
C35 0.025(2) 0.027(2) 0.032(3) -0.016(2) 0.0047(19) -0.0056(19)
C36 0.021(2) 0.027(2) 0.021(2) -0.0103(19) 0.0012(17) -0.0048(18)
C37 0.023(2) 0.026(2) 0.030(2) -0.008(2) -0.0076(19) 0.0042(18)
C38 0.019(2) 0.066(4) 0.081(4) -0.033(3) -0.011(2) -0.008(2)
C39 0.032(2) 0.027(2) 0.024(2) -0.004(2) 0.0001(19) -0.0071(19)
C40 0.024(2) 0.026(2) 0.017(2) -0.0060(18) -0.0006(17) -0.0030(18)
C41 0.031(2) 0.056(3) 0.025(3) -0.020(2) 0.000(2) -0.015(2)
C42 0.026(2) 0.040(3) 0.024(2) -0.014(2) 0.0035(18) -0.003(2)
C43 0.029(2) 0.019(2) 0.021(2) -0.0091(18) 0.0027(18) -0.0026(18)
C44 0.042(3) 0.025(2) 0.043(3) -0.017(2) -0.005(2) -0.002(2)
C45 0.035(2) 0.023(2) 0.031(3) -0.010(2) -0.001(2) 0.0066(19)
C46 0.019(2) 0.021(2) 0.027(2) -0.0119(19) -0.0045(18) -0.0054(17)
C47 0.029(2) 0.020(2) 0.027(2) -0.0103(19) -0.0051(19) -0.0058(18)
C48 0.026(2) 0.026(2) 0.044(3) -0.019(2) -0.005(2) -0.0001(19)
C49 0.028(2) 0.039(3) 0.035(3) -0.024(2) 0.004(2) -0.009(2)
C50 0.035(3) 0.033(3) 0.026(2) -0.013(2) -0.001(2) -0.013(2)
C51 0.022(2) 0.023(2) 0.034(3) -0.013(2) -0.0025(19) -0.0068(18)
C52 0.025(2) 0.024(2) 0.020(2) -0.0060(18) -0.0051(18) -0.0046(18)
C53 0.030(2) 0.025(2) 0.028(2) -0.009(2) -0.0074(19) -0.0069(19)
C54 0.026(2) 0.045(3) 0.022(2) -0.012(2) 0.0018(19) -0.010(2)
C55 0.040(3) 0.029(3) 0.027(3) -0.004(2) -0.005(2) -0.018(2)
C56 0.044(3) 0.020(2) 0.037(3) -0.011(2) -0.010(2) -0.008(2)
C57 0.032(2) 0.023(2) 0.026(2) -0.0100(19) -0.0066(19) -0.0062(19)
C58 0.022(2) 0.016(2) 0.025(2) -0.0102(18) -0.0036(17) -0.0024(17)
C59 0.024(2) 0.026(2) 0.027(2) -0.010(2) -0.0050(18) -0.0042(19)
C60 0.032(2) 0.022(2) 0.033(3) -0.003(2) -0.011(2) -0.0028(19)
C61 0.032(2) 0.028(2) 0.035(3) -0.014(2) -0.017(2) 0.007(2)
C62 0.023(2) 0.028(2) 0.036(3) -0.016(2) -0.0068(19) -0.0011(19)
C63 0.023(2) 0.021(2) 0.027(2) -0.0077(19) -0.0009(18) -0.0045(18)
C64 0.025(2) 0.032(2) 0.032(3) -0.015(2) -0.0025(19) -0.0063(19)
C65 0.028(2) 0.034(3) 0.028(2) -0.018(2) -0.0033(19) -0.005(2)
C66 0.049(3) 0.073(4) 0.033(3) -0.027(3) 0.001(2) -0.028(3)
C67 0.053(3) 0.083(4) 0.041(3) -0.035(3) -0.001(3) -0.028(3)
C68 0.047(3) 0.064(3) 0.026(3) -0.027(3) -0.008(2) 0.004(3)
C69 0.034(3) 0.042(3) 0.028(3) -0.014(2) -0.001(2) -0.001(2)
C70 0.030(2) 0.032(3) 0.029(3) -0.014(2) -0.007(2) -0.003(2)
C71 0.027(2) 0.041(3) 0.027(2) -0.019(2) -0.0022(19) -0.015(2)
C72 0.043(3) 0.047(3) 0.062(4) -0.028(3) 0.014(3) -0.020(3)
C73 0.043(3) 0.067(4) 0.066(4) -0.040(3) 0.026(3) -0.029(3)
C74 0.056(3) 0.063(4) 0.041(3) -0.025(3) 0.005(3) -0.037(3)
C75 0.057(3) 0.039(3) 0.047(3) -0.010(3) -0.007(3) -0.025(3)
C76 0.041(3) 0.042(3) 0.041(3) -0.017(2) -0.003(2) -0.011(2)

loop_
_atom_type_symbol
_atom_type_scat_dispersion_real
_atom_type_scat_dispersion_imag
_atom_type_scat_Cromer_Mann_a1
_atom_type_scat_Cromer_Mann_b1
_atom_type_scat_Cromer_Mann_a2
_atom_type_scat_Cromer_Mann_b2
_atom_type_scat_Cromer_Mann_a3
_atom_type_scat_Cromer_Mann_b3
_atom_type_scat_Cromer_Mann_a4
_atom_type_scat_Cromer_Mann_b4
_atom_type_scat_Cromer_Mann_c
_atom_type_scat_source
C 0.0033 0.0016 2.3100 20.8439 1.0200 10.2075 1.5886 0.5687 0.8650 51.6512 0.2156 'International Tables Vol C 4.2.6.8 and 6.1.1.4'
H 0.0000 0.0000 0.4930 10.5109 0.3229 26.1257 0.1402 3.1424 0.0408 57.7998 0.0030 'International Tables Vol C 4.2.6.8 and 6.1.1.4'
N 0.0061 0.0033 12.2126 0.0057 3.1322 9.8933 2.0125 28.9975 1.1663 0.5826 -11.5290 'International Tables Vol C 4.2.6.8 and 6.1.1.4'
O 0.0106 0.0060 3.0485 13.2771 2.2868 5.7011 1.5463 0.3239 0.8670 32.9089 0.2508 'International Tables Vol C 4.2.6.8 and 6.1.1.4'
Si 0.0817 0.0704 6.2915 2.4386 3.0353 32.3337 1.9891 0.6785 1.5410 81.6937 1.1407 'International Tables Vol C 4.2.6.8 and 6.1.1.4'
P 0.1023 0.0942 6.4345 1.9067 4.1791 27.1570 1.7800 0.5260 1.4908 68.1645 1.1149 'International Tables Vol C 4.2.6.8 and 6.1.1.4'
Co 0.3494 0.9721 12.2841 4.2791 7.3409 0.2784 4.0034 13.5359 2.3488 71.1692 1.0118 'International Tables Vol C 4.2.6.8 and 6.1.1.4'
Zr -2.9673 0.5597 17.8765 1.2762 10.9480 11.9160 5.4173 0.1176 3.6572 87.6627 2.0693 'International Tables Vol C 4.2.6.8 and 6.1.1.4'

loop_
_geom_angle_atom_site_label_1
_geom_angle_atom_site_label_2
_geom_angle_atom_site_label_3
_geom_angle
_geom_angle_publ_flag
Co1 Zr1 P1 47.55(2) yes
Co1 Zr1 P2 46.98(2) yes
P1 Zr1 P2 78.79(3) yes
Co1 Zr1 P3 47.13(2) yes
P1 Zr1 P3 79.06(3) yes
P2 Zr1 P3 78.95(3) yes
Co1 Zr1 O1 178.82(7) yes
P1 Zr1 O1 133.63(7) yes
P2 Zr1 O1 132.53(7) yes
P3 Zr1 O1 132.18(7) yes
Co1 Zr1 N1 80.75(8) yes
P1 Zr1 N1 34.05(8) yes
P2 Zr1 N1 109.65(8) yes
P3 Zr1 N1 98.79(8) yes
O1 Zr1 N1 100.40(10) yes
Co1 Zr1 N2 80.81(8) yes
P1 Zr1 N2 99.35(8) yes
P2 Zr1 N2 34.51(8) yes
P3 Zr1 N2 109.88(8) yes
O1 Zr1 N2 98.86(10) yes
Co1 Zr1 N3 81.13(8) yes
P1 Zr1 N3 109.53(8) yes
P2 Zr1 N3 100.52(8) yes
P3 Zr1 N3 34.56(8) yes
O1 Zr1 N3 98.07(10) yes
N1 Zr1 N2 117.87(11) yes
N1 Zr1 N3 115.98(11) yes
N2 Zr1 N3 118.78(11) yes
Zr1 Co1 P1 69.11(3) yes
Zr1 Co1 P2 69.14(3) yes
P1 Co1 P2 107.68(4) yes
Zr1 Co1 P3 69.01(3) yes
P1 Co1 P3 107.87(4) yes
P2 Co1 P3 108.43(4) yes
Zr1 Co1 N4 170.21(11) yes
P1 Co1 N4 101.30(11) yes
P2 Co1 N4 113.49(11) yes
P3 Co1 N4 117.33(11) yes
O1 Si1 C46 108.78(14) yes
O1 Si1 C52 109.92(15) yes
C46 Si1 C52 109.70(17) yes
O1 Si1 C58 109.33(14) yes
C46 Si1 C58 109.64(17) yes
C52 Si1 C58 109.45(17) yes
Zr1 P1 Co1 63.34(3) yes
Zr1 P1 N1 45.39(10) yes
Co1 P1 N1 107.36(10) yes
Zr1 P1 C10 137.01(12) yes
Co1 P1 C10 114.28(12) yes
N1 P1 C10 108.83(16) yes
Zr1 P1 C13 113.58(12) yes
Co1 P1 C13 112.09(12) yes
N1 P1 C13 107.30(15) yes
C10 P1 C13 106.74(16) yes
Zr1 P2 Co1 63.88(3) yes
Zr1 P2 N2 46.01(10) yes
Co1 P2 N2 108.78(11) yes
Zr1 P2 C25 136.79(14) yes
Co1 P2 C25 112.63(12) yes
N2 P2 C25 109.93(16) yes
Zr1 P2 C28 115.01(12) yes
Co1 P2 C28 109.95(13) yes
N2 P2 C28 108.89(15) yes
C25 P2 C28 106.58(18) yes
Zr1 P3 Co1 63.86(3) yes
Zr1 P3 N3 45.71(10) yes
Co1 P3 N3 108.65(11) yes
Zr1 P3 C40 134.87(13) yes
Co1 P3 C40 112.51(12) yes
N3 P3 C40 109.17(16) yes
Zr1 P3 C43 116.75(13) yes
Co1 P3 C43 111.23(12) yes
N3 P3 C43 108.74(16) yes
C40 P3 C43 106.46(17) yes
Si1 O1 Zr1 179.52(16) yes
P1 N1 Zr1 100.57(14) yes
P1 N1 C1 130.8(2) yes
Zr1 N1 C1 127.9(2) yes
P2 N2 Zr1 99.48(14) yes
P2 N2 C16 130.5(3) yes
Zr1 N2 C16 129.0(2) yes
P3 N3 Zr1 99.73(13) yes
P3 N3 C31 130.5(2) yes
Zr1 N3 C31 128.6(2) yes
Co1 N4 N5 128.2(3) yes
Co1 N4 H41 125(3) no
N5 N4 H41 106(3) no
N4 N5 C64 120.9(3) yes
N1 C1 C2 119.6(3) yes
N1 C1 C6 122.3(3) yes
C2 C1 C6 117.9(3) yes
C1 C2 C3 119.3(3) yes
C1 C2 C7 122.0(3) yes
C3 C2 C7 118.6(3) yes
C2 C3 C4 122.9(4) yes
C2 C3 H31 118.9 no
C4 C3 H31 118.2 no
C3 C4 C5 116.8(4) yes
C3 C4 C8 121.1(4) yes
C5 C4 C8 122.2(4) yes
C4 C5 C6 122.8(4) yes
C4 C5 H51 118.5 no
C6 C5 H51 118.7 no
C1 C6 C5 120.3(3) yes
C1 C6 C9 123.5(3) yes
C5 C6 C9 116.2(3) yes
C2 C7 H71 111.2 no
C2 C7 H72 111.2 no
H71 C7 H72 106.7 no
C2 C7 H73 113.3 no
H71 C7 H73 106.0 no
H72 C7 H73 108.1 no
C4 C8 H81 110.8 no
C4 C8 H82 109.7 no
H81 C8 H82 108.5 no
C4 C8 H83 111.1 no
H81 C8 H83 109.1 no
H82 C8 H83 107.6 no
C6 C9 H91 109.0 no
C6 C9 H92 109.2 no
H91 C9 H92 109.1 no
C6 C9 H93 110.5 no
H91 C9 H93 108.9 no
H92 C9 H93 110.1 no
P1 C10 C11 114.7(3) yes
P1 C10 C12 116.3(3) yes
C11 C10 C12 108.0(3) yes
P1 C10 H101 103.6 no
C11 C10 H101 106.5 no
C12 C10 H101 107.0 no
C10 C11 H111 110.8 no
C10 C11 H112 111.5 no
H111 C11 H112 107.3 no
C10 C11 H113 111.3 no
H111 C11 H113 108.0 no
H112 C11 H113 107.7 no
C10 C12 H121 112.4 no
C10 C12 H122 113.7 no
H121 C12 H122 108.1 no
C10 C12 H123 108.7 no
H121 C12 H123 106.5 no
H122 C12 H123 107.0 no
P1 C13 C14 113.5(3) yes
P1 C13 C15 119.1(3) yes
C14 C13 C15 109.4(3) yes
P1 C13 H131 101.0 no
C14 C13 H131 106.9 no
C15 C13 H131 105.5 no
C13 C14 H141 110.0 no
C13 C14 H142 110.7 no
H141 C14 H142 109.8 no
C13 C14 H143 110.2 no
H141 C14 H143 108.0 no
H142 C14 H143 108.1 no
C13 C15 H151 110.2 no
C13 C15 H152 113.4 no
H151 C15 H152 107.4 no
C13 C15 H153 110.4 no
H151 C15 H153 106.5 no
H152 C15 H153 108.7 no
N2 C16 C17 119.5(3) yes
N2 C16 C21 121.2(3) yes
C17 C16 C21 119.2(3) yes
C16 C17 C18 119.0(4) yes
C16 C17 C22 122.1(3) yes
C18 C17 C22 118.9(3) yes
C17 C18 C19 122.9(4) yes
C17 C18 H181 118.4 no
C19 C18 H181 118.6 no
C18 C19 C20 117.7(4) yes
C18 C19 C23 120.5(4) yes
C20 C19 C23 121.7(4) yes
C19 C20 C21 122.2(4) yes
C19 C20 H201 119.4 no
C21 C20 H201 118.4 no
C16 C21 C20 119.0(4) yes
C16 C21 C24 124.4(3) yes
C20 C21 C24 116.6(4) yes
C17 C22 H221 109.6 no
C17 C22 H222 111.1 no
H221 C22 H222 109.7 no
C17 C22 H223 108.8 no
H221 C22 H223 109.8 no
H222 C22 H223 107.8 no
C19 C23 H231 108.3 no
C19 C23 H232 109.3 no
H231 C23 H232 109.4 no
C19 C23 H233 110.3 no
H231 C23 H233 110.0 no
H232 C23 H233 109.6 no
C21 C24 H241 111.6 no
C21 C24 H242 111.7 no
H241 C24 H242 108.0 no
C21 C24 H243 110.1 no
H241 C24 H243 107.6 no
H242 C24 H243 107.7 no
P2 C25 C26 117.5(3) yes
P2 C25 C27 112.4(3) yes
C26 C25 C27 109.2(3) yes
P2 C25 H251 102.3 no
C26 C25 H251 107.5 no
C27 C25 H251 107.2 no
C25 C26 H261 108.7 no
C25 C26 H262 111.4 no
H261 C26 H262 107.9 no
C25 C26 H263 108.7 no
H261 C26 H263 109.2 no
H262 C26 H263 110.8 no
C25 C27 H271 110.5 no
C25 C27 H272 111.7 no
H271 C27 H272 107.1 no
C25 C27 H273 111.2 no
H271 C27 H273 108.1 no
H272 C27 H273 108.0 no
P2 C28 C29 111.7(3) yes
P2 C28 C30 117.9(3) yes
C29 C28 C30 110.4(3) yes
P2 C28 H281 103.5 no
C29 C28 H281 106.4 no
C30 C28 H281 105.9 no
C28 C29 H291 111.2 no
C28 C29 H292 109.4 no
H291 C29 H292 108.7 no
C28 C29 H293 108.8 no
H291 C29 H293 109.8 no
H292 C29 H293 108.9 no
C28 C30 H301 112.3 no
C28 C30 H302 110.5 no
H301 C30 H302 108.2 no
C28 C30 H303 109.9 no
H301 C30 H303 108.0 no
H302 C30 H303 107.8 no
N3 C31 C32 119.7(3) yes
N3 C31 C36 121.3(3) yes
C32 C31 C36 118.8(3) yes
C31 C32 C33 120.0(4) yes
C31 C32 C37 121.6(3) yes
C33 C32 C37 118.3(4) yes
C32 C33 C34 122.3(4) yes
C32 C33 H331 119.2 no
C34 C33 H331 118.6 no
C33 C34 C35 117.1(4) yes
C33 C34 C38 122.0(4) yes
C35 C34 C38 120.7(4) yes
C34 C35 C36 123.3(4) yes
C34 C35 H351 119.0 no
C36 C35 H351 117.8 no
C31 C36 C35 118.4(4) yes
C31 C36 C39 124.1(3) yes
C35 C36 C39 117.4(3) yes
C32 C37 H371 110.9 no
C32 C37 H372 110.0 no
H371 C37 H372 108.3 no
C32 C37 H373 110.6 no
H371 C37 H373 107.5 no
H372 C37 H373 109.4 no
C34 C38 H381 111.2 no
C34 C38 H382 110.0 no
H381 C38 H382 108.6 no
C34 C38 H383 108.7 no
H381 C38 H383 109.7 no
H382 C38 H383 108.6 no
C36 C39 H391 111.0 no
C36 C39 H392 109.7 no
H391 C39 H392 107.9 no
C36 C39 H393 111.6 no
H391 C39 H393 107.9 no
H392 C39 H393 108.8 no
P3 C40 C41 112.3(3) yes
P3 C40 C42 117.4(3) yes
C41 C40 C42 108.2(3) yes
P3 C40 H401 103.6 no
C41 C40 H401 107.5 no
C42 C40 H401 107.3 no
C40 C41 H411 111.2 no
C40 C41 H412 113.3 no
H411 C41 H412 107.3 no
C40 C41 H413 108.7 no
H411 C41 H413 108.9 no
H412 C41 H413 107.2 no
C40 C42 H421 109.5 no
C40 C42 H422 112.7 no
H421 C42 H422 107.9 no
C40 C42 H423 108.9 no
H421 C42 H423 109.1 no
H422 C42 H423 108.7 no
P3 C43 C44 112.6(3) yes
P3 C43 C45 118.3(3) yes
C44 C43 C45 110.2(3) yes
P3 C43 H431 102.9 no
C44 C43 H431 105.2 no
C45 C43 H431 106.4 no
C43 C44 H441 107.3 no
C43 C44 H442 110.6 no
H441 C44 H442 111.1 no
C43 C44 H443 109.9 no
H441 C44 H443 109.2 no
H442 C44 H443 108.7 no
C43 C45 H451 109.4 no
C43 C45 H452 113.1 no
H451 C45 H452 107.3 no
C43 C45 H453 109.3 no
H451 C45 H453 108.2 no
H452 C45 H453 109.5 no
Si1 C46 C47 119.2(3) yes
Si1 C46 C51 123.5(3) yes
C47 C46 C51 117.3(4) yes
C46 C47 C48 121.5(4) yes
C46 C47 H471 119.7 no
C48 C47 H471 118.8 no
C47 C48 C49 119.6(4) yes
C47 C48 H481 119.4 no
C49 C48 H481 120.9 no
C48 C49 C50 120.3(4) yes
C48 C49 H491 120.2 no
C50 C49 H491 119.5 no
C49 C50 C51 120.1(4) yes
C49 C50 H501 120.8 no
C51 C50 H501 119.1 no
C46 C51 C50 121.3(4) yes
C46 C51 H511 119.7 no
C50 C51 H511 119.0 no
Si1 C52 C53 119.1(3) yes
Si1 C52 C57 123.9(3) yes
C53 C52 C57 117.0(3) yes
C52 C53 C54 122.0(4) yes
C52 C53 H531 119.6 no
C54 C53 H531 118.4 no
C53 C54 C55 119.7(4) yes
C53 C54 H541 120.3 no
C55 C54 H541 120.0 no
C54 C55 C56 119.8(4) yes
C54 C55 H551 119.8 no
C56 C55 H551 120.4 no
C55 C56 C57 120.3(4) yes
C55 C56 H561 121.3 no
C57 C56 H561 118.4 no
C52 C57 C56 121.1(4) yes
C52 C57 H571 119.3 no
C56 C57 H571 119.5 no
Si1 C58 C59 119.9(3) yes
Si1 C58 C63 123.1(3) yes
C59 C58 C63 117.0(3) yes
C58 C59 C60 121.9(4) yes
C58 C59 H591 119.6 no
C60 C59 H591 118.6 no
C59 C60 C61 120.3(4) yes
C59 C60 H601 120.3 no
C61 C60 H601 119.5 no
C60 C61 C62 119.8(4) yes
C60 C61 H611 121.1 no
C62 C61 H611 119.1 no
C61 C62 C63 119.4(4) yes
C61 C62 H621 119.4 no
C63 C62 H621 121.2 no
C58 C63 C62 121.7(4) yes
C58 C63 H631 119.2 no
C62 C63 H631 119.1 no
N5 C64 C65 118.5(4) yes
N5 C64 C71 122.2(4) yes
C65 C64 C71 119.2(3) yes
C64 C65 C66 121.4(4) yes
C64 C65 C70 122.1(4) yes
C66 C65 C70 116.5(4) yes
C65 C66 C67 121.9(4) yes
C65 C66 H661 119.8 no
C67 C66 H661 118.2 no
C66 C67 C68 120.8(4) yes
C66 C67 H671 118.7 no
C68 C67 H671 120.4 no
C67 C68 C69 118.8(4) yes
C67 C68 H681 119.8 no
C69 C68 H681 121.4 no
C68 C69 C70 121.1(4) yes
C68 C69 H691 119.7 no
C70 C69 H691 119.2 no
C65 C70 C69 120.9(4) yes
C65 C70 H701 119.0 no
C69 C70 H701 120.1 no
C64 C71 C72 121.6(4) yes
C64 C71 C76 121.4(4) yes
C72 C71 C76 117.0(4) yes
C71 C72 C73 121.3(5) yes
C71 C72 H721 118.4 no
C73 C72 H721 120.2 no
C72 C73 C74 120.2(5) yes
C72 C73 H731 119.0 no
C74 C73 H731 120.7 no
C73 C74 C75 119.7(5) yes
C73 C74 H741 119.7 no
C75 C74 H741 120.5 no
C74 C75 C76 120.4(5) yes
C74 C75 H751 119.3 no
C76 C75 H751 120.3 no
C71 C76 C75 121.3(4) yes
C71 C76 H761 120.1 no
C75 C76 H761 118.5 no

loop_
_geom_bond_atom_site_label_1
_geom_bond_atom_site_label_2
_geom_bond_distance
_geom_bond_publ_flag
Zr1 Co1 2.8250(6) yes
Zr1 P1 2.9533(10) yes
Zr1 P2 2.9402(11) yes
Zr1 P3 2.9382(10) yes
Zr1 O1 1.978(2) yes
Zr1 N1 2.139(3) yes
Zr1 N2 2.145(3) yes
Zr1 N3 2.134(3) yes
Co1 P1 2.3325(11) yes
Co1 P2 2.3003(11) yes
Co1 P3 2.3064(11) yes
Co1 N4 1.918(3) yes
Si1 O1 1.652(3) yes
Si1 C46 1.886(4) yes
Si1 C52 1.875(4) yes
Si1 C58 1.879(4) yes
P1 N1 1.682(3) yes
P1 C10 1.878(4) yes
P1 C13 1.866(4) yes
P2 N2 1.689(3) yes
P2 C25 1.867(4) yes
P2 C28 1.861(4) yes
P3 N3 1.691(3) yes
P3 C40 1.868(4) yes
P3 C43 1.858(4) yes
N1 C1 1.451(4) yes
N2 C16 1.449(4) yes
N3 C31 1.450(4) yes
N4 N5 1.349(4) yes
N4 H41 0.81(3) no
N5 C64 1.310(5) yes
C1 C2 1.419(5) yes
C1 C6 1.403(5) yes
C2 C3 1.390(5) yes
C2 C7 1.503(5) yes
C3 C4 1.394(5) yes
C3 H31 0.923 no
C4 C5 1.374(5) yes
C4 C8 1.505(5) yes
C5 C6 1.389(5) yes
C5 H51 0.920 no
C6 C9 1.520(5) yes
C7 H71 0.972 no
C7 H72 0.963 no
C7 H73 0.969 no
C8 H81 0.956 no
C8 H82 0.953 no
C8 H83 0.955 no
C9 H91 0.956 no
C9 H92 0.955 no
C9 H93 0.964 no
C10 C11 1.529(5) yes
C10 C12 1.541(5) yes
C10 H101 0.971 no
C11 H111 0.980 no
C11 H112 0.966 no
C11 H113 0.968 no
C12 H121 0.957 no
C12 H122 0.959 no
C12 H123 0.969 no
C13 C14 1.526(5) yes
C13 C15 1.528(5) yes
C13 H131 0.975 no
C14 H141 0.971 no
C14 H142 0.972 no
C14 H143 0.969 no
C15 H151 0.982 no
C15 H152 0.986 no
C15 H153 0.974 no
C16 C17 1.409(5) yes
C16 C21 1.412(5) yes
C17 C18 1.388(5) yes
C17 C22 1.504(5) yes
C18 C19 1.383(5) yes
C18 H181 0.921 no
C19 C20 1.380(5) yes
C19 C23 1.518(5) yes
C20 C21 1.402(5) yes
C20 H201 0.935 no
C21 C24 1.503(5) yes
C22 H221 0.971 no
C22 H222 0.948 no
C22 H223 0.974 no
C23 H231 0.952 no
C23 H232 0.946 no
C23 H233 0.939 no
C24 H241 0.971 no
C24 H242 0.964 no
C24 H243 0.972 no
C25 C26 1.525(5) yes
C25 C27 1.527(5) yes
C25 H251 0.973 no
C26 H261 0.957 no
C26 H262 0.965 no
C26 H263 0.963 no
C27 H271 0.969 no
C27 H272 0.967 no
C27 H273 0.955 no
C28 C29 1.544(5) yes
C28 C30 1.540(5) yes
C28 H281 0.995 no
C29 H291 0.969 no
C29 H292 0.958 no
C29 H293 0.981 no
C30 H301 0.963 no
C30 H302 0.974 no
C30 H303 0.983 no
C31 C32 1.407(5) yes
C31 C36 1.410(5) yes
C32 C33 1.386(5) yes
C32 C37 1.496(5) yes
C33 C34 1.387(5) yes
C33 H331 0.926 no
C34 C35 1.378(6) yes
C34 C38 1.511(5) yes
C35 C36 1.402(5) yes
C35 H351 0.946 no
C36 C39 1.497(5) yes
C37 H371 0.954 no
C37 H372 0.973 no
C37 H373 0.967 no
C38 H381 0.982 no
C38 H382 0.961 no
C38 H383 0.953 no
C39 H391 0.963 no
C39 H392 0.968 no
C39 H393 0.954 no
C40 C41 1.531(5) yes
C40 C42 1.541(5) yes
C40 H401 0.979 no
C41 H411 0.967 no
C41 H412 0.962 no
C41 H413 0.950 no
C42 H421 0.971 no
C42 H422 0.961 no
C42 H423 0.958 no
C43 C44 1.534(5) yes
C43 C45 1.527(5) yes
C43 H431 0.980 no
C44 H441 0.970 no
C44 H442 0.967 no
C44 H443 0.972 no
C45 H451 0.972 no
C45 H452 0.975 no
C45 H453 0.976 no
C46 C47 1.393(5) yes
C46 C51 1.397(5) yes
C47 C48 1.394(5) yes
C47 H471 0.930 no
C48 C49 1.373(6) yes
C48 H481 0.942 no
C49 C50 1.375(5) yes
C49 H491 0.944 no
C50 C51 1.385(5) yes
C50 H501 0.932 no
C51 H511 0.934 no
C52 C53 1.399(5) yes
C52 C57 1.406(5) yes
C53 C54 1.391(5) yes
C53 H531 0.924 no
C54 C55 1.384(5) yes
C54 H541 0.939 no
C55 C56 1.385(5) yes
C55 H551 0.930 no
C56 C57 1.394(5) yes
C56 H561 0.947 no
C57 H571 0.932 no
C58 C59 1.392(5) yes
C58 C63 1.398(5) yes
C59 C60 1.372(5) yes
C59 H591 0.936 no
C60 C61 1.378(5) yes
C60 H601 0.937 no
C61 C62 1.387(5) yes
C61 H611 0.949 no
C62 C63 1.387(5) yes
C62 H621 0.945 no
C63 H631 0.938 no
C64 C65 1.469(5) yes
C64 C71 1.495(5) yes
C65 C66 1.395(5) yes
C65 C70 1.407(5) yes
C66 C67 1.375(6) yes
C66 H661 0.965 no
C67 C68 1.371(6) yes
C67 H671 0.936 no
C68 C69 1.379(6) yes
C68 H681 0.931 no
C69 C70 1.381(5) yes
C69 H691 0.924 no
C70 H701 0.939 no
C71 C72 1.378(6) yes
C71 C76 1.388(6) yes
C72 C73 1.397(6) yes
C72 H721 0.937 no
C73 C74 1.354(6) yes
C73 H731 0.939 no
C74 C75 1.362(6) yes
C74 H741 0.942 no
C75 C76 1.385(6) yes
C75 H751 0.935 no
C76 H761 0.950 no

loop_
_platon_squeeze_void_nr
_platon_squeeze_void_average_x
_platon_squeeze_void_average_y
_platon_squeeze_void_average_z
_platon_squeeze_void_volume
_platon_squeeze_void_count_electrons
_platon_squeeze_void_content
1 0.000 0.500 0.500 447 107 ' '
2 0.316 0.050 0.647 13 1 ' '
3 0.684 0.950 0.353 13 1 ' '
